data_4316638
loop_
_publ_author_name
'William Levason'
'Seema Maheshwari'
'Raju Ratnani'
'Gillian Reid'
'Michael Webster'
'Wenjian Zhang'

_publ_contact_author_address
;   School of Chemistry
    University of Southampton
    Southampton SO17 1BJ, UK
;
_publ_contact_author_email gr@soton.ac.uk
_publ_contact_author_fax '023 8059 3781'
_publ_contact_author_name 'Professor Gillian Reid'
_publ_contact_author_phone '023 8059 3609'
_publ_section_title
;
 Structural Diversity in Supramolecular Complexes of MCl3 (M = As, Sb, Bi)
 with Constrained Thio- and Seleno-Ether Ligands
;
_journal_name_full 'Inorganic Chemistry'
_journal_page_first 9036
_journal_page_last 9048
_journal_paper_doi 10.1021/ic101296e
_journal_volume 49
_journal_year 2010
_chemical_formula_moiety 'C30 H42 Cl6 S6 Sb2, 0.5(C2 H3 N)'
_chemical_formula_structural '2(Sb Cl3) 3(C10 H14 S2) 0.5(C2 H3 N)'
_chemical_formula_sum 'C31 H43.5 Cl6 N0.5 S6 Sb2'
_chemical_formula_weight 1071.72
_chemical_name_systematic
; 
 catenatris(1,2-bis(methylthiomethyl)benzene-S,S')-bistrichloroantimony(III)
 acetonitrile solvate 
;
_space_group_IT_number 2
_space_group_name_Hall '-P 1'
_symmetry_cell_setting triclinic
_symmetry_space_group_name_Hall '-P 1'
_symmetry_space_group_name_H-M 'P -1'
_atom_sites_solution_hydrogens geom
_atom_sites_solution_primary direct
_atom_sites_solution_secondary difmap
_audit_author_name 'Webster, M.'
_audit_creation_date 2009-11-24
_audit_creation_method 'SHELXL-97 + hand edit'
_cell_angle_alpha 85.10(2)
_cell_angle_beta 76.39(3)
_cell_angle_gamma 64.67(3)
_cell_formula_units_Z 2
_cell_length_a 10.561(4)
_cell_length_b 11.520(5)
_cell_length_c 20.851(9)
_cell_measurement_reflns_used 720127
_cell_measurement_temperature 120(2)
_cell_measurement_theta_max 27.48
_cell_measurement_theta_min 2.91
_cell_volume 2228.2(17)
_computing_structure_refinement 'SHELXL-97 (Sheldrick, 1997)'
_computing_structure_solution 'SHELXS-97 (Sheldrick, 1997)'
_diffrn_ambient_temperature 120(2)
_diffrn_measured_fraction_theta_full 0.943
_diffrn_measured_fraction_theta_max 0.943
_diffrn_measurement_device_type 'Bruker-Nonius 95mm CCD camera on \k-goniostat'
_diffrn_measurement_method '\f & \w scans'
_diffrn_radiation_monochromator '10cm confocal mirrors'
_diffrn_radiation_source 'Bruker-Nonius FR591 rotating anode'
_diffrn_radiation_type MoK\a
_diffrn_radiation_wavelength 0.71073
_diffrn_reflns_av_R_equivalents 0.0978
_diffrn_reflns_av_sigmaI/netI 0.1131
_diffrn_reflns_limit_h_max 12
_diffrn_reflns_limit_h_min -13
_diffrn_reflns_limit_k_max 14
_diffrn_reflns_limit_k_min -14
_diffrn_reflns_limit_l_max 25
_diffrn_reflns_limit_l_min -25
_diffrn_reflns_number 25456
_diffrn_reflns_theta_full 26.00
_diffrn_reflns_theta_max 26.00
_diffrn_reflns_theta_min 3.02
_diffrn_standards_number 0
_exptl_absorpt_coefficient_mu 1.875
_exptl_absorpt_correction_T_max 1.0000
_exptl_absorpt_correction_T_min 0.5416
_exptl_absorpt_correction_type multi-scan
_exptl_absorpt_process_details 'G.M. Sheldrick, (2007). SADABS. Version 2007/2. Bruker AXS Inc.'
_exptl_crystal_colour colourless
_exptl_crystal_density_diffrn 1.597
_exptl_crystal_density_method 'not measured'
_exptl_crystal_description plate
_exptl_crystal_F_000 1066
_exptl_crystal_size_max 0.11
_exptl_crystal_size_mid 0.05
_exptl_crystal_size_min 0.02
_refine_diff_density_max 1.691
_refine_diff_density_min -1.329
_refine_diff_density_rms 0.284
_refine_ls_extinction_method none
_refine_ls_goodness_of_fit_ref 1.055
_refine_ls_hydrogen_treatment constr
_refine_ls_matrix_type full
_refine_ls_number_parameters 407
_refine_ls_number_reflns 8253
_refine_ls_number_restraints 0
_refine_ls_restrained_S_all 1.055
_refine_ls_R_factor_all 0.1643
_refine_ls_R_factor_gt 0.1076
_refine_ls_shift/su_max 0.001
_refine_ls_shift/su_mean 0.000
_refine_ls_structure_factor_coef Fsqd
_refine_ls_weighting_details 'w=1/[\s^2^(Fo^2^)+(0.0582P)^2^+95.1805P] where P=(Fo^2^+2Fc^2^)/3'
_refine_ls_weighting_scheme calc
_refine_ls_wR_factor_gt 0.2174
_refine_ls_wR_factor_ref 0.2539
_reflns_number_gt 5949
_reflns_number_total 8253
_reflns_threshold_expression I>2sigma(I)
_cod_data_source_file ic101296e_si_002_09.cif
_cod_data_source_block 09wznv01
_cod_original_formula_sum 'C31 H43.50 Cl6 N0.50 S6 Sb2'
_cod_database_code 4316638

loop_
_symmetry_equiv_pos_as_xyz
'x, y, z'
'-x, -y, -z'

loop_
_atom_site_label
_atom_site_type_symbol
_atom_site_fract_x
_atom_site_fract_y
_atom_site_fract_z
_atom_site_U_iso_or_equiv
_atom_site_adp_type
_atom_site_occupancy
_atom_site_symmetry_multiplicity
_atom_site_calc_flag
_atom_site_refinement_flags
_atom_site_disorder_assembly
_atom_site_disorder_group
Sb1 Sb 0.52456(10) 0.23070(9) 0.31949(5) 0.0251(3) Uani 1 1 d . . .
Sb2 Sb 0.94896(11) 0.46355(9) 0.24711(5) 0.0266(3) Uani 1 1 d . . .
Cl1 Cl 0.5572(4) 0.2188(4) 0.43091(17) 0.0309(8) Uani 1 1 d . . .
Cl2 Cl 0.7200(4) 0.3014(4) 0.28223(18) 0.0337(9) Uani 1 1 d . . .
Cl3 Cl 0.6891(4) 0.0077(3) 0.29426(19) 0.0334(8) Uani 1 1 d . . .
Cl4 Cl 0.9010(4) 0.6634(4) 0.2972(2) 0.0352(9) Uani 1 1 d . . .
Cl5 Cl 1.1864(4) 0.3394(3) 0.27292(18) 0.0300(8) Uani 1 1 d . . .
Cl6 Cl 1.0670(4) 0.5213(4) 0.14515(19) 0.0387(9) Uani 1 1 d . . .
S1 S 0.5662(5) 0.2565(5) 0.1650(2) 0.0407(10) Uani 1 1 d . . .
S2 S 1.0095(4) 0.2321(4) 0.1450(2) 0.0349(9) Uani 1 1 d . . .
S3 S 0.3726(4) 0.5230(4) 0.35307(19) 0.0303(8) Uani 1 1 d . . .
S4 S 0.6853(4) 0.6242(4) 0.19441(19) 0.0331(9) Uani 1 1 d . . .
S5 S 0.3213(4) 0.1068(4) 0.38091(18) 0.0285(8) Uani 1 1 d . . .
S6 S -0.1174(4) 0.4205(4) 0.40324(19) 0.0324(9) Uani 1 1 d . . .
C1 C 0.463(2) 0.202(2) 0.1265(10) 0.062(6) Uani 1 1 d . . .
H1A H 0.3614 0.2608 0.1387 0.093 Uiso 1 1 calc R . .
H1B H 0.4767 0.1155 0.1415 0.093 Uiso 1 1 calc R . .
H1C H 0.4968 0.2005 0.0784 0.093 Uiso 1 1 calc R . .
C2 C 0.7451(16) 0.1299(15) 0.1322(7) 0.032(3) Uani 1 1 d . . .
H2A H 0.8106 0.1237 0.1607 0.039 Uiso 1 1 calc R . .
H2B H 0.7387 0.0465 0.1333 0.039 Uiso 1 1 calc R . .
C3 C 0.8069(16) 0.1558(15) 0.0620(8) 0.032(3) Uani 1 1 d . . .
C4 C 0.8021(18) 0.0846(17) 0.0122(9) 0.044(4) Uani 1 1 d . . .
H4 H 0.7608 0.0246 0.0226 0.052 Uiso 1 1 calc R . .
C5 C 0.8584(18) 0.1036(16) -0.0523(8) 0.038(4) Uani 1 1 d . . .
H5 H 0.8580 0.0537 -0.0862 0.046 Uiso 1 1 calc R . .
C6 C 0.9162(18) 0.1937(18) -0.0697(7) 0.041(4) Uani 1 1 d . . .
H6 H 0.9534 0.2068 -0.1145 0.049 Uiso 1 1 calc R . .
C7 C 0.9168(19) 0.2626(16) -0.0192(9) 0.044(4) Uani 1 1 d . . .
H7 H 0.9562 0.3239 -0.0295 0.053 Uiso 1 1 calc R . .
C8 C 0.8624(16) 0.2458(15) 0.0457(8) 0.031(3) Uani 1 1 d . . .
C9 C 0.8658(16) 0.3262(14) 0.1000(7) 0.032(4) Uani 1 1 d . . .
H9A H 0.7717 0.3586 0.1317 0.038 Uiso 1 1 calc R . .
H9B H 0.8814 0.4013 0.0798 0.038 Uiso 1 1 calc R . .
C10 C 1.1656(18) 0.2076(19) 0.0799(9) 0.046(4) Uani 1 1 d . . .
H10A H 1.2526 0.1573 0.0965 0.070 Uiso 1 1 calc R . .
H10B H 1.1643 0.2910 0.0649 0.070 Uiso 1 1 calc R . .
H10C H 1.1645 0.1612 0.0429 0.070 Uiso 1 1 calc R . .
C11 C 0.1845(16) 0.5656(14) 0.3888(8) 0.034(4) Uani 1 1 d . . .
H11A H 0.1723 0.5442 0.4357 0.051 Uiso 1 1 calc R . .
H11B H 0.1502 0.5176 0.3660 0.051 Uiso 1 1 calc R . .
H11C H 0.1290 0.6579 0.3841 0.051 Uiso 1 1 calc R . .
C12 C 0.3678(16) 0.5716(13) 0.2679(7) 0.027(3) Uani 1 1 d . . .
H12A H 0.4646 0.5258 0.2396 0.033 Uiso 1 1 calc R . .
H12B H 0.3011 0.5457 0.2529 0.033 Uiso 1 1 calc R . .
C13 C 0.3190(16) 0.7190(14) 0.2590(7) 0.028(3) Uani 1 1 d . . .
C14 C 0.1849(16) 0.7928(16) 0.2470(8) 0.036(4) Uani 1 1 d . . .
H14 H 0.1232 0.7532 0.2453 0.043 Uiso 1 1 calc R . .
C15 C 0.1384(16) 0.9230(15) 0.2375(7) 0.028(3) Uani 1 1 d . . .
H15 H 0.0463 0.9716 0.2281 0.034 Uiso 1 1 calc R . .
C16 C 0.2253(16) 0.9842(16) 0.2414(7) 0.034(4) Uani 1 1 d . . .
H16 H 0.1916 1.0746 0.2369 0.041 Uiso 1 1 calc R . .
C17 C 0.3640(17) 0.9091(15) 0.2522(7) 0.035(4) Uani 1 1 d . . .
H17 H 0.4260 0.9486 0.2536 0.042 Uiso 1 1 calc R . .
C18 C 0.4110(14) 0.7763(14) 0.2610(7) 0.030(3) Uani 1 1 d . . .
C19 C 0.5606(17) 0.7023(16) 0.2719(7) 0.035(4) Uani 1 1 d . . .
H19A H 0.5612 0.6363 0.3057 0.042 Uiso 1 1 calc R . .
H19B H 0.5924 0.7612 0.2883 0.042 Uiso 1 1 calc R . .
C20 C 0.7084(19) 0.7614(17) 0.1543(8) 0.048(5) Uani 1 1 d . . .
H20A H 0.7740 0.7349 0.1110 0.073 Uiso 1 1 calc R . .
H20B H 0.7485 0.7963 0.1815 0.073 Uiso 1 1 calc R . .
H20C H 0.6151 0.8274 0.1487 0.073 Uiso 1 1 calc R . .
C21 C 0.4220(16) -0.0278(15) 0.4253(8) 0.036(4) Uani 1 1 d . . .
H21A H 0.4876 -0.0987 0.3943 0.054 Uiso 1 1 calc R . .
H21B H 0.3561 -0.0550 0.4573 0.054 Uiso 1 1 calc R . .
H21C H 0.4776 -0.0033 0.4486 0.054 Uiso 1 1 calc R . .
C22 C 0.2080(16) 0.2234(15) 0.4480(7) 0.032(4) Uani 1 1 d . . .
H22A H 0.2697 0.2339 0.4741 0.039 Uiso 1 1 calc R . .
H22B H 0.1563 0.3077 0.4291 0.039 Uiso 1 1 calc R . .
C23 C 0.0983(15) 0.1818(13) 0.4939(7) 0.024(3) Uani 1 1 d . . .
C24 C 0.1268(17) 0.1262(13) 0.5543(7) 0.030(3) Uani 1 1 d . . .
H24 H 0.2130 0.1153 0.5659 0.036 Uiso 1 1 calc R . .
C25 C 0.0314(17) 0.0869(15) 0.5975(8) 0.036(4) Uani 1 1 d . . .
H25 H 0.0529 0.0477 0.6379 0.043 Uiso 1 1 calc R . .
C26 C -0.0976(17) 0.1059(14) 0.5808(7) 0.031(3) Uani 1 1 d . . .
H26 H -0.1652 0.0813 0.6102 0.037 Uiso 1 1 calc R . .
C27 C -0.1246(15) 0.1609(14) 0.5208(7) 0.027(3) Uani 1 1 d . . .
H27 H -0.2138 0.1771 0.5108 0.033 Uiso 1 1 calc R . .
C28 C -0.0271(17) 0.1932(14) 0.4751(7) 0.030(3) Uani 1 1 d . . .
C29 C -0.0583(16) 0.2475(15) 0.4096(7) 0.030(3) Uani 1 1 d . . .
H29A H -0.1334 0.2255 0.4005 0.036 Uiso 1 1 calc R . .
H29B H 0.0296 0.2053 0.3748 0.036 Uiso 1 1 calc R . .
C30 C -0.3059(18) 0.4776(17) 0.4410(9) 0.043(4) Uani 1 1 d . . .
H30A H -0.3508 0.5718 0.4413 0.064 Uiso 1 1 calc R . .
H30B H -0.3176 0.4473 0.4865 0.064 Uiso 1 1 calc R . .
H30C H -0.3518 0.4449 0.4159 0.064 Uiso 1 1 calc R . .
C31 C 0.438(4) 0.601(4) 0.0828(19) 0.050 Uiso 0.50 1 d P . .
H31A H 0.3837 0.5975 0.0515 0.075 Uiso 0.50 1 calc PR . .
H31B H 0.3777 0.6735 0.1137 0.075 Uiso 0.50 1 calc PR . .
H31C H 0.4681 0.5210 0.1072 0.075 Uiso 0.50 1 calc PR . .
C32 C 0.552(4) 0.617(4) 0.0504(19) 0.050 Uiso 0.50 1 d P . .
N1 N 0.658(3) 0.621(3) 0.0195(15) 0.050 Uiso 0.50 1 d P . .

loop_
_atom_site_aniso_label
_atom_site_aniso_U_11
_atom_site_aniso_U_22
_atom_site_aniso_U_33
_atom_site_aniso_U_23
_atom_site_aniso_U_13
_atom_site_aniso_U_12
Sb1 0.0249(5) 0.0275(5) 0.0257(5) 0.0044(4) -0.0036(4) -0.0155(4)
Sb2 0.0280(6) 0.0276(5) 0.0291(5) 0.0042(4) -0.0052(4) -0.0175(5)
Cl1 0.037(2) 0.040(2) 0.0258(18) 0.0055(15) -0.0093(15) -0.0246(18)
Cl2 0.034(2) 0.041(2) 0.032(2) 0.0042(16) -0.0004(15) -0.0267(18)
Cl3 0.030(2) 0.0275(18) 0.039(2) 0.0021(15) -0.0043(16) -0.0107(16)
Cl4 0.038(2) 0.0327(19) 0.043(2) 0.0025(16) -0.0096(17) -0.0229(18)
Cl5 0.030(2) 0.0290(18) 0.0320(19) 0.0025(15) -0.0074(15) -0.0127(16)
Cl6 0.041(2) 0.041(2) 0.036(2) 0.0113(17) -0.0023(17) -0.0237(19)
S1 0.038(2) 0.055(3) 0.032(2) 0.0016(19) -0.0050(17) -0.023(2)
S2 0.038(2) 0.035(2) 0.036(2) 0.0013(17) -0.0056(17) -0.0200(19)
S3 0.033(2) 0.0294(19) 0.031(2) 0.0063(15) -0.0060(16) -0.0171(17)
S4 0.032(2) 0.039(2) 0.032(2) 0.0044(17) -0.0074(16) -0.0197(19)
S5 0.030(2) 0.033(2) 0.0277(19) 0.0065(15) -0.0039(15) -0.0200(18)
S6 0.035(2) 0.031(2) 0.033(2) 0.0064(16) -0.0062(16) -0.0177(18)
C1 0.050(12) 0.100(18) 0.052(12) -0.016(11) -0.009(9) -0.045(13)
C2 0.032(9) 0.042(9) 0.024(8) -0.007(7) 0.003(6) -0.019(8)
C3 0.023(8) 0.032(8) 0.034(8) 0.003(7) 0.004(6) -0.012(7)
C4 0.035(10) 0.039(10) 0.045(10) 0.007(8) -0.005(8) -0.008(8)
C5 0.049(11) 0.044(9) 0.023(8) -0.009(7) -0.005(7) -0.020(9)
C6 0.041(10) 0.061(11) 0.015(7) 0.008(7) -0.006(6) -0.017(9)
C7 0.043(11) 0.035(9) 0.047(11) 0.018(8) -0.006(8) -0.014(8)
C8 0.028(8) 0.035(8) 0.035(8) 0.004(7) -0.009(6) -0.016(7)
C9 0.033(9) 0.035(8) 0.031(8) 0.007(6) 0.004(6) -0.024(7)
C10 0.037(10) 0.067(13) 0.043(10) -0.022(9) -0.002(8) -0.029(10)
C11 0.036(9) 0.026(8) 0.034(9) 0.003(6) 0.001(7) -0.014(7)
C12 0.037(9) 0.027(7) 0.024(7) -0.002(6) 0.001(6) -0.023(7)
C13 0.030(8) 0.036(8) 0.017(7) 0.016(6) -0.002(6) -0.017(7)
C14 0.019(8) 0.045(9) 0.037(9) 0.009(7) 0.004(6) -0.013(7)
C15 0.024(8) 0.046(9) 0.017(7) -0.003(6) -0.009(6) -0.014(7)
C16 0.027(9) 0.040(9) 0.033(9) 0.004(7) -0.001(6) -0.015(8)
C17 0.032(9) 0.038(9) 0.028(8) 0.006(7) 0.004(6) -0.015(8)
C18 0.011(7) 0.029(8) 0.037(8) 0.007(6) 0.003(6) -0.001(6)
C19 0.046(10) 0.048(10) 0.022(8) 0.006(7) -0.006(7) -0.032(9)
C20 0.041(11) 0.051(11) 0.031(9) 0.009(8) 0.012(7) -0.010(9)
C21 0.025(8) 0.029(8) 0.054(10) 0.013(7) -0.015(7) -0.010(7)
C22 0.033(9) 0.038(8) 0.033(8) 0.000(7) 0.005(6) -0.028(8)
C23 0.029(8) 0.018(7) 0.026(7) -0.008(5) 0.003(6) -0.015(6)
C24 0.039(9) 0.024(7) 0.027(8) -0.001(6) -0.003(6) -0.015(7)
C25 0.043(10) 0.036(9) 0.033(9) 0.008(7) -0.005(7) -0.024(8)
C26 0.036(9) 0.027(8) 0.031(8) -0.002(6) -0.006(7) -0.015(7)
C27 0.020(8) 0.029(8) 0.034(8) 0.000(6) -0.008(6) -0.010(7)
C28 0.039(9) 0.033(8) 0.030(8) 0.002(6) -0.008(7) -0.026(8)
C29 0.030(8) 0.042(9) 0.028(8) 0.007(7) -0.011(6) -0.023(7)
C30 0.048(11) 0.043(10) 0.043(10) 0.006(8) -0.011(8) -0.024(9)

loop_
_atom_type_symbol
_atom_type_description
_atom_type_scat_dispersion_real
_atom_type_scat_dispersion_imag
_atom_type_scat_source
C C 0.0033 0.0016 'International Tables Vol C Tables 4.2.6.8 and 6.1.1.4'
H H 0.0000 0.0000 'International Tables Vol C Tables 4.2.6.8 and 6.1.1.4'
S S 0.1246 0.1234 'International Tables Vol C Tables 4.2.6.8 and 6.1.1.4'
Cl Cl 0.1484 0.1585 'International Tables Vol C Tables 4.2.6.8 and 6.1.1.4'
Sb Sb -0.5866 1.5461 'International Tables Vol C Tables 4.2.6.8 and 6.1.1.4'
N N 0.0061 0.0033 'International Tables Vol C Tables 4.2.6.8 and 6.1.1.4'

loop_
_geom_angle_atom_site_label_1
_geom_angle_atom_site_label_2
_geom_angle_atom_site_label_3
_geom_angle
_geom_angle_site_symmetry_1
_geom_angle_site_symmetry_3
_geom_angle_publ_flag
Cl1 Sb1 Cl3 93.41(14) . . ?
Cl1 Sb1 Cl2 89.70(12) . . ?
Cl3 Sb1 Cl2 91.93(13) . . ?
Cl1 Sb1 S5 82.36(11) . . ?
Cl3 Sb1 S5 81.17(12) . . ?
Cl2 Sb1 S5 169.11(12) . . ?
Cl1 Sb1 S3 82.01(12) . . ?
Cl3 Sb1 S3 167.73(12) . . ?
Cl2 Sb1 S3 76.74(12) . . ?
S5 Sb1 S3 109.30(11) . . ?
Cl1 Sb1 S1 163.18(12) . . ?
Cl3 Sb1 S1 84.34(13) . . ?
Cl2 Sb1 S1 73.76(12) . . ?
S5 Sb1 S1 113.61(11) . . ?
S3 Sb1 S1 96.74(12) . . ?
Cl1 Sb1 Cl5 125.61(11) . 1_455 ?
Cl3 Sb1 Cl5 116.30(12) . 1_455 ?
Cl2 Sb1 Cl5 130.08(11) . 1_455 ?
S5 Sb1 Cl5 60.80(9) . 1_455 ?
S3 Sb1 Cl5 75.25(10) . 1_455 ?
S1 Sb1 Cl5 69.56(10) . 1_455 ?
Cl6 Sb2 Cl4 90.35(14) . . ?
Cl6 Sb2 Cl5 88.31(14) . . ?
Cl4 Sb2 Cl5 96.69(13) . . ?
Cl6 Sb2 S4 82.33(13) . . ?
Cl4 Sb2 S4 83.88(13) . . ?
Cl5 Sb2 S4 170.63(11) . . ?
Cl6 Sb2 S6 155.86(13) . 1_655 ?
Cl4 Sb2 S6 74.52(12) . 1_655 ?
Cl5 Sb2 S6 75.23(12) . 1_655 ?
S4 Sb2 S6 113.81(11) . 1_655 ?
Cl6 Sb2 S2 77.38(13) . . ?
Cl4 Sb2 S2 165.80(12) . . ?
Cl5 Sb2 S2 90.13(12) . . ?
S4 Sb2 S2 87.40(11) . . ?
S6 Sb2 S2 119.40(10) 1_655 . ?
Cl6 Sb2 Cl2 131.88(13) . . ?
Cl4 Sb2 Cl2 125.58(12) . . ?
Cl5 Sb2 Cl2 114.05(11) . . ?
S4 Sb2 Cl2 72.52(10) . . ?
S6 Sb2 Cl2 71.85(9) 1_655 . ?
S2 Sb2 Cl2 61.48(10) . . ?
Sb1 Cl2 Sb2 168.00(16) . . ?
C1 S1 C2 98.0(9) . . ?
C1 S1 Sb1 116.6(7) . . ?
C2 S1 Sb1 104.5(5) . . ?
C10 S2 C9 99.8(8) . . ?
C10 S2 Sb2 110.3(6) . . ?
C9 S2 Sb2 97.5(5) . . ?
C11 S3 C12 101.4(7) . . ?
C11 S3 Sb1 108.6(5) . . ?
C12 S3 Sb1 94.5(5) . . ?
C20 S4 C19 99.4(8) . . ?
C20 S4 Sb2 108.0(6) . . ?
C19 S4 Sb2 99.3(5) . . ?
C21 S5 C22 101.3(8) . . ?
C21 S5 Sb1 105.5(5) . . ?
C22 S5 Sb1 98.7(4) . . ?
C30 S6 C29 101.5(7) . . ?
S1 C1 H1A 109.5 . . ?
S1 C1 H1B 109.5 . . ?
H1A C1 H1B 109.5 . . ?
S1 C1 H1C 109.5 . . ?
H1A C1 H1C 109.5 . . ?
H1B C1 H1C 109.5 . . ?
C3 C2 S1 112.0(11) . . ?
C3 C2 H2A 109.2 . . ?
S1 C2 H2A 109.2 . . ?
C3 C2 H2B 109.2 . . ?
S1 C2 H2B 109.2 . . ?
H2A C2 H2B 107.9 . . ?
C8 C3 C4 119.8(14) . . ?
C8 C3 C2 123.8(15) . . ?
C4 C3 C2 116.3(13) . . ?
C5 C4 C3 118.5(16) . . ?
C5 C4 H4 120.7 . . ?
C3 C4 H4 120.7 . . ?
C4 C5 C6 122.3(16) . . ?
C4 C5 H5 118.8 . . ?
C6 C5 H5 118.8 . . ?
C7 C6 C5 117.0(14) . . ?
C7 C6 H6 121.5 . . ?
C5 C6 H6 121.5 . . ?
C8 C7 C6 122.3(15) . . ?
C8 C7 H7 118.9 . . ?
C6 C7 H7 118.9 . . ?
C7 C8 C3 119.9(16) . . ?
C7 C8 C9 119.8(14) . . ?
C3 C8 C9 120.3(13) . . ?
C8 C9 S2 112.2(11) . . ?
C8 C9 H9A 109.2 . . ?
S2 C9 H9A 109.2 . . ?
C8 C9 H9B 109.2 . . ?
S2 C9 H9B 109.2 . . ?
H9A C9 H9B 107.9 . . ?
S2 C10 H10A 109.5 . . ?
S2 C10 H10B 109.5 . . ?
H10A C10 H10B 109.5 . . ?
S2 C10 H10C 109.5 . . ?
H10A C10 H10C 109.5 . . ?
H10B C10 H10C 109.5 . . ?
S3 C11 H11A 109.5 . . ?
S3 C11 H11B 109.5 . . ?
H11A C11 H11B 109.5 . . ?
S3 C11 H11C 109.5 . . ?
H11A C11 H11C 109.5 . . ?
H11B C11 H11C 109.5 . . ?
C13 C12 S3 112.7(10) . . ?
C13 C12 H12A 109.1 . . ?
S3 C12 H12A 109.1 . . ?
C13 C12 H12B 109.1 . . ?
S3 C12 H12B 109.1 . . ?
H12A C12 H12B 107.8 . . ?
C14 C13 C18 119.8(14) . . ?
C14 C13 C12 119.2(13) . . ?
C18 C13 C12 121.0(13) . . ?
C13 C14 C15 121.2(14) . . ?
C13 C14 H14 119.4 . . ?
C15 C14 H14 119.4 . . ?
C14 C15 C16 120.6(14) . . ?
C14 C15 H15 119.7 . . ?
C16 C15 H15 119.7 . . ?
C15 C16 C17 118.5(15) . . ?
C15 C16 H16 120.7 . . ?
C17 C16 H16 120.7 . . ?
C18 C17 C16 120.4(14) . . ?
C18 C17 H17 119.8 . . ?
C16 C17 H17 119.8 . . ?
C13 C18 C17 119.4(13) . . ?
C13 C18 C19 123.2(13) . . ?
C17 C18 C19 117.4(13) . . ?
C18 C19 S4 110.3(10) . . ?
C18 C19 H19A 109.6 . . ?
S4 C19 H19A 109.6 . . ?
C18 C19 H19B 109.6 . . ?
S4 C19 H19B 109.6 . . ?
H19A C19 H19B 108.1 . . ?
S4 C20 H20A 109.5 . . ?
S4 C20 H20B 109.5 . . ?
H20A C20 H20B 109.5 . . ?
S4 C20 H20C 109.5 . . ?
H20A C20 H20C 109.5 . . ?
H20B C20 H20C 109.5 . . ?
S5 C21 H21A 109.5 . . ?
S5 C21 H21B 109.5 . . ?
H21A C21 H21B 109.5 . . ?
S5 C21 H21C 109.5 . . ?
H21A C21 H21C 109.5 . . ?
H21B C21 H21C 109.5 . . ?
C23 C22 S5 112.2(10) . . ?
C23 C22 H22A 109.2 . . ?
S5 C22 H22A 109.2 . . ?
C23 C22 H22B 109.2 . . ?
S5 C22 H22B 109.2 . . ?
H22A C22 H22B 107.9 . . ?
C24 C23 C28 119.7(12) . . ?
C24 C23 C22 118.8(13) . . ?
C28 C23 C22 121.4(13) . . ?
C25 C24 C23 121.1(15) . . ?
C25 C24 H24 119.4 . . ?
C23 C24 H24 119.4 . . ?
C24 C25 C26 119.2(14) . . ?
C24 C25 H25 120.4 . . ?
C26 C25 H25 120.4 . . ?
C27 C26 C25 119.1(13) . . ?
C27 C26 H26 120.5 . . ?
C25 C26 H26 120.5 . . ?
C28 C27 C26 122.8(14) . . ?
C28 C27 H27 118.6 . . ?
C26 C27 H27 118.6 . . ?
C27 C28 C23 117.7(13) . . ?
C27 C28 C29 121.0(13) . . ?
C23 C28 C29 121.2(12) . . ?
C28 C29 S6 115.0(11) . . ?
C28 C29 H29A 108.5 . . ?
S6 C29 H29A 108.5 . . ?
C28 C29 H29B 108.5 . . ?
S6 C29 H29B 108.5 . . ?
H29A C29 H29B 107.5 . . ?
S6 C30 H30A 109.5 . . ?
S6 C30 H30B 109.5 . . ?
H30A C30 H30B 109.5 . . ?
S6 C30 H30C 109.5 . . ?
H30A C30 H30C 109.5 . . ?
H30B C30 H30C 109.5 . . ?
C32 C31 H31A 109.5 . . ?
C32 C31 H31B 109.5 . . ?
H31A C31 H31B 109.5 . . ?
C32 C31 H31C 109.5 . . ?
H31A C31 H31C 109.5 . . ?
H31B C31 H31C 109.5 . . ?
N1 C32 C31 175(4) . . ?

loop_
_geom_bond_atom_site_label_1
_geom_bond_atom_site_label_2
_geom_bond_distance
_geom_bond_site_symmetry_2
_geom_bond_publ_flag
Sb1 Cl1 2.412(4) . ?
Sb1 Cl3 2.424(4) . ?
Sb1 Cl2 2.471(3) . ?
Sb1 S5 3.050(3) . ?
Sb1 S3 3.107(4) . ?
Sb1 S1 3.152(4) . ?
Sb1 Cl5 3.587(4) 1_455 ?
Sb2 Cl6 2.395(4) . ?
Sb2 Cl4 2.411(4) . ?
Sb2 Cl5 2.461(4) . ?
Sb2 S4 3.012(4) . ?
Sb2 S6 3.207(4) 1_655 ?
Sb2 S2 3.305(4) . ?
Sb2 Cl2 3.559(4) . ?
S1 C1 1.815(18) . ?
S1 C2 1.835(16) . ?
S2 C10 1.803(17) . ?
S2 C9 1.857(16) . ?
S3 C11 1.810(15) . ?
S3 C12 1.822(14) . ?
S4 C20 1.807(17) . ?
S4 C19 1.840(16) . ?
S5 C21 1.788(14) . ?
S5 C22 1.831(16) . ?
S6 C30 1.801(17) . ?
S6 C29 1.818(15) . ?
C1 H1A 0.9800 . ?
C1 H1B 0.9800 . ?
C1 H1C 0.9800 . ?
C2 C3 1.516(19) . ?
C2 H2A 0.9900 . ?
C2 H2B 0.9900 . ?
C3 C8 1.38(2) . ?
C3 C4 1.40(2) . ?
C4 C5 1.38(2) . ?
C4 H4 0.9500 . ?
C5 C6 1.40(2) . ?
C5 H5 0.9500 . ?
C6 C7 1.38(2) . ?
C6 H6 0.9500 . ?
C7 C8 1.37(2) . ?
C7 H7 0.9500 . ?
C8 C9 1.54(2) . ?
C9 H9A 0.9900 . ?
C9 H9B 0.9900 . ?
C10 H10A 0.9800 . ?
C10 H10B 0.9800 . ?
C10 H10C 0.9800 . ?
C11 H11A 0.9800 . ?
C11 H11B 0.9800 . ?
C11 H11C 0.9800 . ?
C12 C13 1.558(19) . ?
C12 H12A 0.9900 . ?
C12 H12B 0.9900 . ?
C13 C14 1.37(2) . ?
C13 C18 1.40(2) . ?
C14 C15 1.38(2) . ?
C14 H14 0.9500 . ?
C15 C16 1.39(2) . ?
C15 H15 0.9500 . ?
C16 C17 1.41(2) . ?
C16 H16 0.9500 . ?
C17 C18 1.40(2) . ?
C17 H17 0.9500 . ?
C18 C19 1.50(2) . ?
C19 H19A 0.9900 . ?
C19 H19B 0.9900 . ?
C20 H20A 0.9800 . ?
C20 H20B 0.9800 . ?
C20 H20C 0.9800 . ?
C21 H21A 0.9800 . ?
C21 H21B 0.9800 . ?
C21 H21C 0.9800 . ?
C22 C23 1.537(17) . ?
C22 H22A 0.9900 . ?
C22 H22B 0.9900 . ?
C23 C24 1.40(2) . ?
C23 C28 1.42(2) . ?
C24 C25 1.39(2) . ?
C24 H24 0.9500 . ?
C25 C26 1.41(2) . ?
C25 H25 0.9500 . ?
C26 C27 1.39(2) . ?
C26 H26 0.9500 . ?
C27 C28 1.383(19) . ?
C27 H27 0.9500 . ?
C28 C29 1.502(19) . ?
C29 H29A 0.9900 . ?
C29 H29B 0.9900 . ?
C30 H30A 0.9800 . ?
C30 H30B 0.9800 . ?
C30 H30C 0.9800 . ?
C31 C32 1.31(5) . ?
C31 H31A 0.9800 . ?
C31 H31B 0.9800 . ?
C31 H31C 0.9800 . ?
C32 N1 1.17(4) . ?
